data_7037026
loop_
_publ_author_name
'Fiorini, Valentina'
'Ranieri, Anna Maria'
'Muzzioli, Sara'
'Magee, Karen D. M.'
'Zacchini, Stefano'
'Akabar, Nurshadrina'
'Stefan, Alessandra'
'Ogden, Mark I.'
'Massi, Massimiliano'
'Stagni, Stefano'

_publ_section_title
;
 Targeting divalent metal cations with Re(i) tetrazolato complexes.
;
_journal_issue 47
_journal_name_full 'Dalton transactions (Cambridge, England : 2003)'
_journal_page_first 20597
_journal_page_last 20608
_journal_paper_doi 10.1039/c5dt03690a
_journal_volume 44
_journal_year 2015
_chemical_formula_sum 'C19 H12 N7 O3 Re'
_chemical_formula_weight 572.56
_chemical_name_systematic
; 
 ? 
;
_space_group_IT_number 2
_symmetry_cell_setting triclinic
_symmetry_space_group_name_Hall '-P 1'
_symmetry_space_group_name_H-M 'P -1'
_atom_sites_solution_hydrogens geom
_atom_sites_solution_primary direct
_atom_sites_solution_secondary difmap
_audit_creation_method SHELXL-97
_audit_update_record
;
2015-09-03 deposited with the CCDC.
2015-10-30 downloaded from the CCDC.
;
_cell_angle_alpha 84.8870(10)
_cell_angle_beta 79.2250(10)
_cell_angle_gamma 89.4700(10)
_cell_formula_units_Z 2
_cell_length_a 7.1047(9)
_cell_length_b 8.6047(11)
_cell_length_c 15.5783(19)
_cell_measurement_reflns_used 5118
_cell_measurement_temperature 100(2)
_cell_measurement_theta_max 27.239
_cell_measurement_theta_min 2.621
_cell_volume 931.8(2)
_computing_cell_refinement 'APEX2 (Bruker AXS, 2006)'
_computing_data_collection 'APEX2 (Bruker AXS, 2006)'
_computing_data_reduction 'SAINT (Bruker AXS, 2004)'
_computing_molecular_graphics 'ORTEPII (Johnson, 1996)'
_computing_publication_material 'XCIF (Bruker AXS, 2001)'
_computing_structure_refinement 'SHELXL-97 (Sheldrick, 1997)'
_computing_structure_solution 'SHELXS-97 (Sheldrick, 1990)'
_diffrn_ambient_temperature 100(2)
_diffrn_measured_fraction_theta_full 0.990
_diffrn_measured_fraction_theta_max 0.990
_diffrn_measurement_device_type 'CCD area detector'
_diffrn_measurement_method 'phi and omega scans'
_diffrn_radiation_monochromator graphite
_diffrn_radiation_source 'fine-focus sealed tube'
_diffrn_radiation_type MoK\a
_diffrn_radiation_wavelength 0.71073
_diffrn_reflns_av_R_equivalents 0.0339
_diffrn_reflns_av_unetI/netI 0.0431
_diffrn_reflns_limit_h_max 9
_diffrn_reflns_limit_h_min -9
_diffrn_reflns_limit_k_max 10
_diffrn_reflns_limit_k_min -10
_diffrn_reflns_limit_l_max 19
_diffrn_reflns_limit_l_min -19
_diffrn_reflns_number 10194
_diffrn_reflns_theta_full 27.00
_diffrn_reflns_theta_max 27.00
_diffrn_reflns_theta_min 2.38
_exptl_absorpt_coefficient_mu 6.559
_exptl_absorpt_correction_T_max 0.5323
_exptl_absorpt_correction_T_min 0.4395
_exptl_absorpt_correction_type empirical
_exptl_absorpt_process_details
; 
 Data were corrected for Lorentz polarization and absorption
 effects (empirical absorption correction SADABS).
 R(int) =  0.1459 (selected reflections only, before parameter refinement)
 R(int) =  0.0405 (selected reflections only, after parameter refinement)
;
_exptl_crystal_colour pale-yellow
_exptl_crystal_density_diffrn 2.041
_exptl_crystal_density_method 'not measured'
_exptl_crystal_description plate
_exptl_crystal_F_000 548
_exptl_crystal_size_max 0.15
_exptl_crystal_size_mid 0.12
_exptl_crystal_size_min 0.11
_refine_diff_density_max 1.936
_refine_diff_density_min -0.989
_refine_diff_density_rms 0.173
_refine_ls_extinction_method none
_refine_ls_goodness_of_fit_ref 1.101
_refine_ls_hydrogen_treatment constr
_refine_ls_matrix_type full
_refine_ls_number_parameters 271
_refine_ls_number_reflns 4014
_refine_ls_number_restraints 1
_refine_ls_restrained_S_all 1.120
_refine_ls_R_factor_all 0.0392
_refine_ls_R_factor_gt 0.0314
_refine_ls_shift/su_max 0.001
_refine_ls_shift/su_mean 0.000
_refine_ls_structure_factor_coef Fsqd
_refine_ls_weighting_details 'calc w=1/[\s^2^(Fo^2^)+(0.0360P)^2^+2.0833P] where P=(Fo^2^+2Fc^2^)/3'
_refine_ls_weighting_scheme calc
_refine_ls_wR_factor_gt 0.0739
_refine_ls_wR_factor_ref 0.0765
_reflns_number_gt 3566
_reflns_number_total 4014
_reflns_threshold_expression >2sigma(I)
_cod_data_source_file c5dt03690a2.cif
_cod_data_source_block RebipyPTZ
_cod_depositor_comments 'Adding full bibliography for 7037026--7037030.cif.'
_cod_original_sg_symbol_H-M P-1
_cod_database_code 7037026

loop_
_symmetry_equiv_pos_as_xyz
'x, y, z'
'-x, -y, -z'

loop_
_atom_site_label
_atom_site_type_symbol
_atom_site_fract_x
_atom_site_fract_y
_atom_site_fract_z
_atom_site_U_iso_or_equiv
_atom_site_adp_type
_atom_site_occupancy
_atom_site_symmetry_multiplicity
_atom_site_calc_flag
_atom_site_refinement_flags
Re1 Re 0.70060(3) 0.70802(3) 0.858380(15) 0.01704(8) Uani 1 1 d .
C1 C 0.8061(8) 0.5397(7) 0.9233(4) 0.0243(13) Uani 1 1 d .
C2 C 0.5096(9) 0.5630(7) 0.8416(4) 0.0252(13) Uani 1 1 d .
C3 C 0.5466(8) 0.7617(7) 0.9669(4) 0.0215(12) Uani 1 1 d .
O1 O 0.8592(6) 0.4304(5) 0.9592(3) 0.0340(11) Uani 1 1 d D
O2 O 0.3915(7) 0.4826(6) 0.8286(3) 0.0395(12) Uani 1 1 d .
O3 O 0.4608(6) 0.7954(5) 1.0324(3) 0.0292(10) Uani 1 1 d .
N1 N 0.9123(7) 0.5208(6) 0.7064(3) 0.0230(10) Uani 1 1 d .
N2 N 0.8959(7) 0.6602(5) 0.7391(3) 0.0191(10) Uani 1 1 d .
N3 N 1.0262(7) 0.7622(6) 0.6922(3) 0.0256(11) Uani 1 1 d .
N4 N 1.1295(7) 0.6884(6) 0.6284(3) 0.0261(11) Uani 1 1 d .
N5 N 1.0456(7) 0.2784(6) 0.6022(3) 0.0253(11) Uani 1 1 d .
C4 C 1.0569(8) 0.5424(7) 0.6383(4) 0.0203(12) Uani 1 1 d .
C5 C 1.1261(8) 0.4190(7) 0.5797(4) 0.0218(12) Uani 1 1 d .
C6 C 1.2635(9) 0.4537(8) 0.5043(4) 0.0282(14) Uani 1 1 d .
H6 H 1.3131 0.5566 0.4890 0.034 Uiso 1 1 calc R
C7 C 1.3263(9) 0.3341(8) 0.4518(4) 0.0309(14) Uani 1 1 d .
H7 H 1.4236 0.3530 0.4011 0.037 Uiso 1 1 calc R
C8 C 1.2453(9) 0.1874(8) 0.4744(4) 0.0312(14) Uani 1 1 d .
H8 H 1.2847 0.1028 0.4402 0.037 Uiso 1 1 calc R
C9 C 1.1051(10) 0.1692(8) 0.5484(4) 0.0333(15) Uani 1 1 d .
H9 H 1.0454 0.0695 0.5624 0.040 Uiso 1 1 calc R
N6 N 0.6069(6) 0.9002(6) 0.7785(3) 0.0198(10) Uani 1 1 d .
N7 N 0.9001(6) 0.8968(5) 0.8609(3) 0.0170(9) Uani 1 1 d .
C10 C 0.4599(8) 0.8922(7) 0.7346(4) 0.0223(12) Uani 1 1 d .
H10 H 0.3927 0.7961 0.7391 0.027 Uiso 1 1 calc R
C11 C 0.4041(8) 1.0152(8) 0.6845(4) 0.0275(14) Uani 1 1 d .
H11 H 0.3023 1.0038 0.6537 0.033 Uiso 1 1 calc R
C12 C 0.4984(9) 1.1589(8) 0.6788(4) 0.0282(14) Uani 1 1 d .
H12 H 0.4600 1.2476 0.6456 0.034 Uiso 1 1 calc R
C13 C 0.6490(8) 1.1682(7) 0.7230(4) 0.0217(12) Uani 1 1 d .
H13 H 0.7166 1.2639 0.7197 0.026 Uiso 1 1 calc R
C14 C 0.7013(8) 1.0390(7) 0.7717(4) 0.0209(12) Uani 1 1 d .
C15 C 0.8647(8) 1.0360(7) 0.8187(4) 0.0191(11) Uani 1 1 d .
C16 C 0.9775(8) 1.1676(7) 0.8199(4) 0.0224(12) Uani 1 1 d .
H16 H 0.9508 1.2646 0.7906 0.027 Uiso 1 1 calc R
C17 C 1.1290(8) 1.1543(7) 0.8645(4) 0.0246(13) Uani 1 1 d .
H17 H 1.2058 1.2429 0.8673 0.030 Uiso 1 1 calc R
C18 C 1.1674(8) 1.0113(7) 0.9051(4) 0.0237(12) Uani 1 1 d .
H18 H 1.2732 0.9995 0.9343 0.028 Uiso 1 1 calc R
C19 C 1.0493(8) 0.8856(7) 0.9024(4) 0.0210(12) Uani 1 1 d .
H19 H 1.0750 0.7878 0.9311 0.025 Uiso 1 1 calc R

loop_
_atom_site_aniso_label
_atom_site_aniso_U_11
_atom_site_aniso_U_22
_atom_site_aniso_U_33
_atom_site_aniso_U_23
_atom_site_aniso_U_13
_atom_site_aniso_U_12
Re1 0.01650(12) 0.01413(12) 0.01953(12) -0.00168(8) -0.00061(8) -0.00369(8)
C1 0.024(3) 0.025(3) 0.023(3) -0.004(2) -0.001(2) -0.008(2)
C2 0.024(3) 0.023(3) 0.027(3) -0.001(2) -0.004(2) -0.004(2)
C3 0.017(3) 0.024(3) 0.023(3) -0.003(2) -0.004(2) -0.007(2)
O1 0.037(3) 0.022(2) 0.046(3) 0.006(2) -0.019(2) -0.003(2)
O2 0.037(3) 0.032(3) 0.050(3) -0.001(2) -0.012(2) -0.020(2)
O3 0.029(2) 0.032(3) 0.025(2) -0.0065(19) 0.0016(19) -0.0039(19)
N1 0.024(2) 0.020(3) 0.023(2) -0.006(2) 0.000(2) -0.004(2)
N2 0.021(2) 0.017(2) 0.021(2) -0.0026(19) -0.0047(19) -0.0040(19)
N3 0.023(2) 0.024(3) 0.028(3) -0.004(2) 0.001(2) -0.006(2)
N4 0.023(2) 0.026(3) 0.028(3) -0.007(2) 0.002(2) -0.004(2)
N5 0.022(2) 0.029(3) 0.025(3) -0.006(2) -0.004(2) 0.000(2)
C4 0.018(3) 0.019(3) 0.024(3) 0.001(2) -0.005(2) 0.000(2)
C5 0.017(3) 0.029(3) 0.021(3) -0.004(2) -0.006(2) 0.005(2)
C6 0.022(3) 0.035(4) 0.025(3) -0.003(3) -0.001(2) 0.001(3)
C7 0.026(3) 0.044(4) 0.024(3) -0.011(3) -0.001(3) -0.002(3)
C8 0.030(3) 0.039(4) 0.027(3) -0.009(3) -0.008(3) 0.007(3)
C9 0.042(4) 0.028(4) 0.033(4) -0.002(3) -0.014(3) 0.000(3)
N6 0.017(2) 0.021(3) 0.020(2) -0.0018(19) -0.0003(19) -0.0019(19)
N7 0.018(2) 0.012(2) 0.020(2) -0.0011(18) -0.0009(18) -0.0004(18)
C10 0.018(3) 0.026(3) 0.022(3) -0.006(2) 0.000(2) -0.004(2)
C11 0.018(3) 0.034(4) 0.029(3) -0.001(3) -0.002(2) -0.001(2)
C12 0.025(3) 0.028(3) 0.028(3) 0.003(3) 0.000(3) 0.001(3)
C13 0.016(3) 0.017(3) 0.030(3) 0.002(2) 0.000(2) 0.000(2)
C14 0.019(3) 0.020(3) 0.020(3) -0.002(2) 0.004(2) -0.001(2)
C15 0.021(3) 0.019(3) 0.017(3) -0.006(2) -0.002(2) -0.002(2)
C16 0.023(3) 0.019(3) 0.023(3) -0.002(2) 0.002(2) -0.004(2)
C17 0.023(3) 0.021(3) 0.027(3) -0.005(2) 0.003(2) -0.009(2)
C18 0.017(3) 0.028(3) 0.026(3) -0.007(2) 0.000(2) -0.002(2)
C19 0.020(3) 0.020(3) 0.023(3) -0.001(2) -0.003(2) -0.002(2)

loop_
_atom_type_symbol
_atom_type_description
_atom_type_scat_dispersion_real
_atom_type_scat_dispersion_imag
_atom_type_scat_source
C C 0.0033 0.0016 'International Tables Vol C Tables 4.2.6.8 and 6.1.1.4'
H H 0.0000 0.0000 'International Tables Vol C Tables 4.2.6.8 and 6.1.1.4'
N N 0.0061 0.0033 'International Tables Vol C Tables 4.2.6.8 and 6.1.1.4'
O O 0.0106 0.0060 'International Tables Vol C Tables 4.2.6.8 and 6.1.1.4'
Re Re -1.0185 7.2310 'International Tables Vol C Tables 4.2.6.8 and 6.1.1.4'

loop_
_geom_angle_atom_site_label_1
_geom_angle_atom_site_label_2
_geom_angle_atom_site_label_3
_geom_angle
C1 Re1 C2 87.5(3)
C1 Re1 C3 88.6(3)
C2 Re1 C3 91.6(2)
C1 Re1 N6 175.0(2)
C2 Re1 N6 95.5(2)
C3 Re1 N6 95.4(2)
C1 Re1 N2 90.8(2)
C2 Re1 N2 93.8(2)
C3 Re1 N2 174.6(2)
N6 Re1 N2 84.95(18)
C1 Re1 N7 101.7(2)
C2 Re1 N7 170.6(2)
C3 Re1 N7 90.8(2)
N6 Re1 N7 75.21(17)
N2 Re1 N7 84.06(17)
O1 C1 Re1 174.0(5)
O2 C2 Re1 176.2(6)
O3 C3 Re1 177.5(5)
C4 N1 N2 103.3(5)
N1 N2 N3 111.0(4)
N1 N2 Re1 124.1(3)
N3 N2 Re1 124.6(4)
N4 N3 N2 107.6(5)
N3 N4 C4 105.6(5)
C9 N5 C5 116.2(5)
N1 C4 N4 112.5(5)
N1 C4 C5 123.1(5)
N4 C4 C5 124.4(5)
N5 C5 C6 123.3(6)
N5 C5 C4 116.4(5)
C6 C5 C4 120.3(6)
C7 C6 C5 118.4(6)
C7 C6 H6 120.8
C5 C6 H6 120.8
C8 C7 C6 119.0(6)
C8 C7 H7 120.5
C6 C7 H7 120.5
C9 C8 C7 117.1(6)
C9 C8 H8 121.4
C7 C8 H8 121.4
N5 C9 C8 125.9(6)
N5 C9 H9 117.1
C8 C9 H9 117.1
C10 N6 C14 117.7(5)
C10 N6 Re1 124.4(4)
C14 N6 Re1 117.8(4)
C19 N7 C15 118.9(5)
C19 N7 Re1 124.7(4)
C15 N7 Re1 116.3(4)
N6 C10 C11 123.2(5)
N6 C10 H10 118.4
C11 C10 H10 118.4
C10 C11 C12 119.2(6)
C10 C11 H11 120.4
C12 C11 H11 120.4
C13 C12 C11 118.0(6)
C13 C12 H12 121.0
C11 C12 H12 121.0
C14 C13 C12 120.2(5)
C14 C13 H13 119.9
C12 C13 H13 119.9
N6 C14 C13 121.5(5)
N6 C14 C15 114.3(5)
C13 C14 C15 124.1(5)
N7 C15 C16 121.3(5)
N7 C15 C14 116.2(5)
C16 C15 C14 122.6(5)
C17 C16 C15 118.9(6)
C17 C16 H16 120.6
C15 C16 H16 120.6
C18 C17 C16 119.4(5)
C18 C17 H17 120.3
C16 C17 H17 120.3
C17 C18 C19 119.0(6)
C17 C18 H18 120.5
C19 C18 H18 120.5
N7 C19 C18 122.4(5)
N7 C19 H19 118.8
C18 C19 H19 118.8

loop_
_geom_bond_atom_site_label_1
_geom_bond_atom_site_label_2
_geom_bond_distance
Re1 C1 1.919(6)
Re1 C2 1.920(6)
Re1 C3 1.926(6)
Re1 N6 2.156(5)
Re1 N2 2.170(5)
Re1 N7 2.174(4)
C1 O1 1.148(7)
C2 O2 1.150(7)
C3 O3 1.146(7)
N1 C4 1.332(7)
N1 N2 1.340(7)
N2 N3 1.345(6)
N3 N4 1.327(7)
N4 C4 1.347(7)
N5 C9 1.328(8)
N5 C5 1.333(8)
C4 C5 1.482(8)
C5 C6 1.392(8)
C6 C7 1.390(9)
C6 H6 0.9500
C7 C8 1.381(10)
C7 H7 0.9500
C8 C9 1.374(9)
C8 H8 0.9500
C9 H9 0.9500
N6 C10 1.356(7)
N6 C14 1.362(7)
N7 C19 1.340(7)
N7 C15 1.359(7)
C10 C11 1.359(9)
C10 H10 0.9500
C11 C12 1.400(9)
C11 H11 0.9500
C12 C13 1.382(8)
C12 H12 0.9500
C13 C14 1.378(8)
C13 H13 0.9500
C14 C15 1.482(8)
C15 C16 1.397(8)
C16 C17 1.385(9)
C16 H16 0.9500
C17 C18 1.381(9)
C17 H17 0.9500
C18 C19 1.383(8)
C18 H18 0.9500
C19 H19 0.9500

loop_
_geom_torsion_atom_site_label_1
_geom_torsion_atom_site_label_2
_geom_torsion_atom_site_label_3
_geom_torsion_atom_site_label_4
_geom_torsion
C2 Re1 C1 O1 14(5)
C3 Re1 C1 O1 105(5)
N6 Re1 C1 O1 -113(5)
N2 Re1 C1 O1 -80(5)
N7 Re1 C1 O1 -164(5)
C1 Re1 C2 O2 -176(9)
C3 Re1 C2 O2 96(9)
N6 Re1 C2 O2 0(9)
N2 Re1 C2 O2 -85(9)
N7 Re1 C2 O2 -9(10)
C1 Re1 C3 O3 70(13)
C2 Re1 C3 O3 157(13)
N6 Re1 C3 O3 -107(13)
N2 Re1 C3 O3 -14(14)
N7 Re1 C3 O3 -32(13)
C4 N1 N2 N3 0.1(6)
C4 N1 N2 Re1 -175.2(4)
C1 Re1 N2 N1 54.8(5)
C2 Re1 N2 N1 -32.7(5)
C3 Re1 N2 N1 138(2)
N6 Re1 N2 N1 -127.9(4)
N7 Re1 N2 N1 156.5(4)
C1 Re1 N2 N3 -119.8(5)
C2 Re1 N2 N3 152.7(5)
C3 Re1 N2 N3 -36(3)
N6 Re1 N2 N3 57.4(4)
N7 Re1 N2 N3 -18.2(4)
N1 N2 N3 N4 -0.4(6)
Re1 N2 N3 N4 174.9(4)
N2 N3 N4 C4 0.5(6)
N2 N1 C4 N4 0.2(6)
N2 N1 C4 C5 -178.8(5)
N3 N4 C4 N1 -0.4(7)
N3 N4 C4 C5 178.5(5)
C9 N5 C5 C6 0.7(9)
C9 N5 C5 C4 178.6(5)
N1 C4 C5 N5 -5.0(8)
N4 C4 C5 N5 176.1(5)
N1 C4 C5 C6 172.9(6)
N4 C4 C5 C6 -5.9(9)
N5 C5 C6 C7 -3.1(9)
C4 C5 C6 C7 179.1(5)
C5 C6 C7 C8 2.5(9)
C6 C7 C8 C9 0.1(9)
C5 N5 C9 C8 2.4(10)
C7 C8 C9 N5 -2.8(10)
C1 Re1 N6 C10 125(2)
C2 Re1 N6 C10 -1.6(5)
C3 Re1 N6 C10 -93.7(5)
N2 Re1 N6 C10 91.7(4)
N7 Re1 N6 C10 176.9(5)
C1 Re1 N6 C14 -55(3)
C2 Re1 N6 C14 178.2(4)
C3 Re1 N6 C14 86.1(4)
N2 Re1 N6 C14 -88.4(4)
N7 Re1 N6 C14 -3.3(4)
C1 Re1 N7 C19 -2.2(5)
C2 Re1 N7 C19 -168.9(12)
C3 Re1 N7 C19 86.5(5)
N6 Re1 N7 C19 -178.2(5)
N2 Re1 N7 C19 -91.8(4)
C1 Re1 N7 C15 179.5(4)
C2 Re1 N7 C15 12.9(15)
C3 Re1 N7 C15 -91.8(4)
N6 Re1 N7 C15 3.6(4)
N2 Re1 N7 C15 89.9(4)
C14 N6 C10 C11 0.3(8)
Re1 N6 C10 C11 -179.9(4)
N6 C10 C11 C12 -1.6(9)
C10 C11 C12 C13 1.8(9)
C11 C12 C13 C14 -0.8(9)
C10 N6 C14 C13 0.7(8)
Re1 N6 C14 C13 -179.1(4)
C10 N6 C14 C15 -177.7(5)
Re1 N6 C14 C15 2.5(6)
C12 C13 C14 N6 -0.5(9)
C12 C13 C14 C15 177.8(5)
C19 N7 C15 C16 -1.7(8)
Re1 N7 C15 C16 176.6(4)
C19 N7 C15 C14 178.1(5)
Re1 N7 C15 C14 -3.5(6)
N6 C14 C15 N7 0.7(7)
C13 C14 C15 N7 -177.6(5)
N6 C14 C15 C16 -179.4(5)
C13 C14 C15 C16 2.2(9)
N7 C15 C16 C17 0.6(8)
C14 C15 C16 C17 -179.3(5)
C15 C16 C17 C18 1.4(8)
C16 C17 C18 C19 -2.1(9)
C15 N7 C19 C18 1.0(8)
Re1 N7 C19 C18 -177.2(4)
C17 C18 C19 N7 0.9(9)
